data_4330604
loop_
_publ_author_name
'James J. Henkelis'
'Sarah A. Barnett'
'Lindsay P. Harding'
'Michaele J. Hardie'

_publ_section_title
;
 Coordination Polymers Utilizing N-Oxide Functionalized Host Ligands
;
_journal_name_full 'Inorganic Chemistry'
_journal_page_first 10657
_journal_page_last 10674
_journal_paper_doi 10.1021/ic300940k
_journal_volume 51
_journal_year 2012
_chemical_formula_sum 'C124 H150 Cl10 Cu5 N14 O26'
_chemical_formula_weight 2924.78
_chemical_name_systematic
; 
decachlorobis{2,7,12-trimethoxy-3,8,13-tris(2-N-oxide-pyridylmethoxy)
-10,15-dihydro-5H-tribenzo[a,d,g]cyclononatriene}pentacopper(II) 
dimethylformamide clathrate
;
_space_group_IT_number 2
_symmetry_cell_setting triclinic
_symmetry_space_group_name_Hall '-P 1'
_symmetry_space_group_name_H-M 'P -1'
_atom_sites_solution_hydrogens geom
_atom_sites_solution_primary direct
_atom_sites_solution_secondary difmap
_audit_creation_method SHELXL-97
_cell_angle_alpha 100.396(3)
_cell_angle_beta 101.476(3)
_cell_angle_gamma 97.089(3)
_cell_formula_units_Z 1
_cell_length_a 11.7843(8)
_cell_length_b 18.9058(12)
_cell_length_c 24.2187(16)
_cell_measurement_temperature 150(2)
_cell_volume 5129.5(6)
_computing_cell_refinement 'Bruker SMART'
_computing_data_collection 'Bruker SMART'
_computing_data_reduction 'Bruker SAINT'
_computing_molecular_graphics 'X-Seed (Barbour)'
_computing_structure_refinement 'SHELXL-97 (Sheldrick, 1997)'
_computing_structure_solution 'SHELXS-97 (Sheldrick, 1990)'
_diffrn_ambient_temperature 150(2)
_diffrn_measured_fraction_theta_full 0.980
_diffrn_measured_fraction_theta_max 0.980
_diffrn_measurement_device_type 'BRUKER X8 CCD area detector'
_diffrn_measurement_method '\w, \p- scans'
_diffrn_radiation_monochromator graphite
_diffrn_radiation_source 'rotating anode'
_diffrn_radiation_type MoK\a
_diffrn_radiation_wavelength 0.71073
_diffrn_reflns_av_R_equivalents 0.0377
_diffrn_reflns_av_sigmaI/netI 0.0464
_diffrn_reflns_limit_h_max 13
_diffrn_reflns_limit_h_min -13
_diffrn_reflns_limit_k_max 22
_diffrn_reflns_limit_k_min -22
_diffrn_reflns_limit_l_max 28
_diffrn_reflns_limit_l_min 0
_diffrn_reflns_number 61475
_diffrn_reflns_theta_full 24.93
_diffrn_reflns_theta_max 24.93
_diffrn_reflns_theta_min 4.08
_exptl_absorpt_coefficient_mu 0.689
_exptl_absorpt_correction_T_max 0.9730
_exptl_absorpt_correction_T_min 0.9038
_exptl_absorpt_correction_type multi-scan
_exptl_absorpt_process_details SADABS
_exptl_crystal_colour green
_exptl_crystal_density_diffrn 0.947
_exptl_crystal_description needle
_exptl_crystal_F_000 1515
_exptl_crystal_size_max 0.15
_exptl_crystal_size_mid 0.12
_exptl_crystal_size_min 0.04
_platon_squeeze_details
;
;
_refine_diff_density_max 0.794
_refine_diff_density_min -0.692
_refine_diff_density_rms 0.083
_refine_ls_extinction_method none
_refine_ls_goodness_of_fit_ref 1.032
_refine_ls_hydrogen_treatment noref
_refine_ls_matrix_type full
_refine_ls_number_parameters 815
_refine_ls_number_reflns 17543
_refine_ls_number_restraints 0
_refine_ls_restrained_S_all 1.032
_refine_ls_R_factor_all 0.0930
_refine_ls_R_factor_gt 0.0614
_refine_ls_shift/su_max 0.015
_refine_ls_shift/su_mean 0.000
_refine_ls_structure_factor_coef Fsqd
_refine_ls_weighting_details 'calc w=1/[\s^2^(Fo^2^)+(0.1344P)^2^+0.0000P] where P=(Fo^2^+2Fc^2^)/3'
_refine_ls_weighting_scheme calc
_refine_ls_wR_factor_gt 0.1839
_refine_ls_wR_factor_ref 0.1991
_reflns_number_gt 11995
_reflns_number_total 17543
_reflns_threshold_expression >2sigma(I)
_cod_data_source_file ic300940k_si_002_10.cif
_cod_data_source_block c:'complex7'
_cod_database_code 4330604

loop_
_symmetry_equiv_pos_as_xyz
'x, y, z'
'-x, -y, -z'

loop_
_atom_site_label
_atom_site_type_symbol
_atom_site_fract_x
_atom_site_fract_y
_atom_site_fract_z
_atom_site_U_iso_or_equiv
_atom_site_adp_type
_atom_site_occupancy
_atom_site_symmetry_multiplicity
_atom_site_calc_flag
_atom_site_refinement_flags
Cu1 Cu 0.64421(3) 0.51331(2) 0.023350(17) 0.03778(14) Uani 1 1 d .
Cl1 Cl 0.74464(7) 0.47522(5) 0.09693(4) 0.0494(2) Uani 1 1 d .
O1 O 0.3908(2) 0.45753(19) 0.28238(11) 0.0680(9) Uani 1 1 d .
N1 N 0.4892(2) 0.38328(15) 0.03641(13) 0.0396(7) Uani 1 1 d .
C1 C 0.1763(3) 0.4331(2) 0.24540(16) 0.0494(9) Uani 1 1 d .
H1 H 0.1633 0.4416 0.2833 0.059 Uiso 1 1 calc R
Cu2 Cu -0.5000 0.0000 0.0000 0.0537(2) Uani 1 2 d S
Cl2 Cl 0.77272(7) 0.60760(5) 0.01987(4) 0.0473(2) Uani 1 1 d .
O2 O 0.4265(2) 0.43747(15) 0.17898(10) 0.0503(6) Uani 1 1 d .
N2 N -0.2880(3) -0.04075(16) 0.06195(15) 0.0548(8) Uani 1 1 d .
C2 C 0.2898(3) 0.4389(2) 0.23835(15) 0.0505(9) Uani 1 1 d .
Cu3 Cu -0.00727(5) 0.54083(3) 0.44487(2) 0.06647(19) Uani 1 1 d .
Cl3 Cl -0.42884(9) 0.08107(5) 0.08405(5) 0.0616(3) Uani 1 1 d .
O3 O 0.1013(3) 0.15113(15) -0.01220(15) 0.0753(9) Uani 1 1 d .
N3 N 0.1268(3) 0.4149(2) 0.46067(16) 0.0658(10) Uani 1 1 d .
C3 C 0.3087(3) 0.4279(2) 0.18177(15) 0.0437(8) Uani 1 1 d .
Cl4 Cl 0.08625(11) 0.52055(7) 0.37412(5) 0.0739(3) Uani 1 1 d .
O4 O -0.0635(3) 0.06699(14) 0.01303(14) 0.0716(9) Uani 1 1 d .
N4 N 0.7283(3) 0.39684(17) -0.13766(14) 0.0543(8) Uani 1 1 d .
C4 C 0.2151(3) 0.40850(18) 0.13555(15) 0.0386(8) Uani 1 1 d .
H4 H 0.2287 0.3995 0.0977 0.046 Uiso 1 1 calc R
Cl5 Cl -0.04957(16) 0.65086(9) 0.43913(6) 0.1030(5) Uani 1 1 d .
O5 O -0.2143(3) 0.15513(17) 0.28464(14) 0.0843(10) Uani 1 1 d .
N5 N 0.6743(4) 0.3966(3) 0.32817(18) 0.0892(14) Uani 1 1 d .
C5 C 0.0980(3) 0.40156(18) 0.14279(15) 0.0388(8) Uani 1 1 d .
O6 O -0.0789(3) 0.26567(17) 0.35950(13) 0.0747(9) Uani 1 1 d .
N6 N 0.2759(5) 0.8979(3) 0.1228(2) 0.1088(16) Uani 1 1 d .
C6 C 0.0004(3) 0.37683(18) 0.08926(14) 0.0394(8) Uani 1 1 d .
H6A H 0.0234 0.3977 0.0576 0.047 Uiso 1 1 calc R
H6B H -0.0711 0.3955 0.0968 0.047 Uiso 1 1 calc R
O7 O 0.49401(18) 0.45009(12) 0.02212(10) 0.0383(5) Uani 1 1 d .
N7 N 0.3338(5) 0.2018(3) 0.2128(3) 0.1145(17) Uani 1 1 d .
C7 C -0.0269(3) 0.29376(18) 0.07049(15) 0.0399(8) Uani 1 1 d .
O8 O -0.3715(2) -0.05632(14) 0.01224(13) 0.0587(7) Uani 1 1 d .
C8 C 0.0450(3) 0.2618(2) 0.03825(16) 0.0476(9) Uani 1 1 d .
H8 H 0.1042 0.2922 0.0279 0.057 Uiso 1 1 calc R
O9 O 0.0451(2) 0.45557(17) 0.47787(12) 0.0643(8) Uani 1 1 d .
C9 C 0.0332(3) 0.1858(2) 0.02025(18) 0.0553(10) Uani 1 1 d .
O10 O 0.6528(2) 0.42887(13) -0.05841(11) 0.0469(6) Uani 1 1 d .
C10 C -0.0570(4) 0.1417(2) 0.03411(19) 0.0572(10) Uani 1 1 d .
O11 O 0.4197(4) 0.8660(3) 0.0806(3) 0.178(3) Uani 1 1 d .
C11 C -0.1302(3) 0.17241(19) 0.06583(17) 0.0493(9) Uani 1 1 d .
H11 H -0.1915 0.1418 0.0746 0.059 Uiso 1 1 calc R
O12 O 0.8106(3) 0.4693(2) 0.40649(14) 0.0896(11) Uani 1 1 d .
C12 C -0.1155(3) 0.24926(19) 0.08567(15) 0.0432(8) Uani 1 1 d .
O13 O 0.3587(6) 0.2484(4) 0.3104(3) 0.181(3) Uani 1 1 d .
C13 C -0.1983(3) 0.2796(2) 0.12227(16) 0.0456(9) Uani 1 1 d .
H13A H -0.2041 0.3302 0.1178 0.055 Uiso 1 1 calc R
H13B H -0.2776 0.2501 0.1072 0.055 Uiso 1 1 calc R
C14 C -0.1604(3) 0.27995(19) 0.18550(16) 0.0435(8) Uani 1 1 d .
C15 C -0.2001(3) 0.2182(2) 0.20444(18) 0.0538(10) Uani 1 1 d .
H15 H -0.2474 0.1775 0.1771 0.065 Uiso 1 1 calc R
C16 C -0.1721(4) 0.2143(2) 0.26258(18) 0.0592(11) Uani 1 1 d .
C17 C -0.1040(4) 0.2737(2) 0.30237(18) 0.0579(10) Uani 1 1 d .
C18 C -0.0629(3) 0.3345(2) 0.28430(17) 0.0494(9) Uani 1 1 d .
H18 H -0.0145 0.3743 0.3120 0.059 Uiso 1 1 calc R
C19 C -0.0898(3) 0.33983(19) 0.22651(16) 0.0430(8) Uani 1 1 d .
C20 C -0.0429(3) 0.41105(19) 0.21131(15) 0.0412(8) Uani 1 1 d .
H20A H -0.0411 0.4518 0.2437 0.049 Uiso 1 1 calc R
H20B H -0.0985 0.4183 0.1771 0.049 Uiso 1 1 calc R
C21 C 0.0795(3) 0.41520(19) 0.19861(15) 0.0417(8) Uani 1 1 d .
C22 C 0.4528(3) 0.4491(2) 0.12584(15) 0.0424(8) Uani 1 1 d .
H22A H 0.5267 0.4842 0.1340 0.051 Uiso 1 1 calc R
H22B H 0.3892 0.4704 0.1049 0.051 Uiso 1 1 calc R
C23 C 0.4653(3) 0.3790(2) 0.08869(16) 0.0427(8) Uani 1 1 d .
C24 C 0.4599(3) 0.3109(2) 0.10358(18) 0.0517(10) Uani 1 1 d .
H24 H 0.4440 0.3056 0.1397 0.062 Uiso 1 1 calc R
C25 C 0.4775(3) 0.2514(2) 0.0662(2) 0.0602(11) Uani 1 1 d .
H25 H 0.4717 0.2050 0.0763 0.072 Uiso 1 1 calc R
C26 C 0.5033(3) 0.2587(2) 0.0143(2) 0.0585(11) Uani 1 1 d .
H26 H 0.5176 0.2179 -0.0111 0.070 Uiso 1 1 calc R
C27 C 0.5083(3) 0.3273(2) -0.00066(17) 0.0464(9) Uani 1 1 d .
H27 H 0.5249 0.3336 -0.0364 0.056 Uiso 1 1 calc R
C28 C -0.1722(4) 0.0221(2) 0.00686(19) 0.0641(12) Uani 1 1 d .
H28A H -0.1808 -0.0210 -0.0247 0.077 Uiso 1 1 calc R
H28B H -0.2367 0.0494 -0.0040 0.077 Uiso 1 1 calc R
C29 C -0.1826(4) -0.0034(2) 0.06197(19) 0.0560(10) Uani 1 1 d .
C30 C -0.0941(4) 0.0066(3) 0.1106(2) 0.0751(14) Uani 1 1 d .
H30 H -0.0190 0.0328 0.1120 0.090 Uiso 1 1 calc R
C31 C -0.1143(6) -0.0213(3) 0.1573(2) 0.0892(17) Uani 1 1 d .
H31 H -0.0523 -0.0159 0.1903 0.107 Uiso 1 1 calc R
C32 C -0.2224(5) -0.0564(3) 0.1561(2) 0.0773(14) Uani 1 1 d .
H32 H -0.2366 -0.0750 0.1884 0.093 Uiso 1 1 calc R
C33 C -0.3112(5) -0.0650(2) 0.1083(2) 0.0672(12) Uani 1 1 d .
H33 H -0.3880 -0.0877 0.1077 0.081 Uiso 1 1 calc R
C34 C -0.0455(4) 0.3307(3) 0.40349(18) 0.0665(12) Uani 1 1 d .
H34A H -0.0766 0.3230 0.4374 0.080 Uiso 1 1 calc R
H34B H -0.0797 0.3710 0.3891 0.080 Uiso 1 1 calc R
C35 C 0.0861(4) 0.3513(3) 0.42111(19) 0.0684(12) Uani 1 1 d .
C36 C 0.1671(5) 0.3124(3) 0.4026(2) 0.0859(16) Uani 1 1 d .
H36 H 0.1418 0.2678 0.3750 0.103 Uiso 1 1 calc R
C37 C 0.2860(6) 0.3381(4) 0.4242(3) 0.100(2) Uani 1 1 d .
H37 H 0.3422 0.3112 0.4112 0.119 Uiso 1 1 calc R
C38 C 0.3226(5) 0.4021(4) 0.4642(3) 0.0970(19) Uani 1 1 d .
H38 H 0.4039 0.4197 0.4795 0.116 Uiso 1 1 calc R
C39 C 0.2408(4) 0.4406(4) 0.4819(2) 0.0889(17) Uani 1 1 d .
H39 H 0.2650 0.4854 0.5093 0.107 Uiso 1 1 calc R
C40 C 0.3753(4) 0.4522(5) 0.3384(2) 0.113(3) Uani 1 1 d .
H40A H 0.3320 0.4902 0.3523 0.170 Uiso 1 1 calc R
H40B H 0.4523 0.4586 0.3649 0.170 Uiso 1 1 calc R
H40C H 0.3310 0.4042 0.3367 0.170 Uiso 1 1 calc R
C41 C 0.1875(5) 0.1996(3) -0.0299(3) 0.110(2) Uani 1 1 d .
H41A H 0.1474 0.2325 -0.0510 0.165 Uiso 1 1 calc R
H41B H 0.2282 0.1705 -0.0549 0.165 Uiso 1 1 calc R
H41C H 0.2447 0.2284 0.0043 0.165 Uiso 1 1 calc R
C42 C -0.2847(7) 0.0942(3) 0.2456(2) 0.111(2) Uani 1 1 d .
H42A H -0.3575 0.1081 0.2267 0.166 Uiso 1 1 calc R
H42B H -0.3034 0.0559 0.2664 0.166 Uiso 1 1 calc R
H42C H -0.2423 0.0759 0.2165 0.166 Uiso 1 1 calc R
C43 C 0.7381(3) 0.42168(18) -0.08128(16) 0.0405(8) Uani 1 1 d .
C44 C 0.8637(3) 0.4394(2) -0.05097(18) 0.0576(10) Uani 1 1 d .
H44A H 0.8793 0.4121 -0.0197 0.069 Uiso 1 1 calc R
H44B H 0.8860 0.4922 -0.0340 0.069 Uiso 1 1 calc R
C45 C 0.9334(4) 0.4167(3) -0.0967(3) 0.0854(17) Uani 1 1 d .
H45A H 0.9690 0.3733 -0.0903 0.102 Uiso 1 1 calc R
H45B H 0.9963 0.4569 -0.0961 0.102 Uiso 1 1 calc R
C46 C 0.8376(4) 0.3987(2) -0.1562(2) 0.0713(13) Uani 1 1 d .
H46A H 0.8477 0.4371 -0.1785 0.086 Uiso 1 1 calc R
H46B H 0.8418 0.3511 -0.1800 0.086 Uiso 1 1 calc R
C47 C 0.6155(4) 0.3774(3) -0.17921(19) 0.0761(14) Uani 1 1 d .
H47A H 0.5546 0.3601 -0.1603 0.114 Uiso 1 1 calc R
H47B H 0.6204 0.3388 -0.2112 0.114 Uiso 1 1 calc R
H47C H 0.5959 0.4203 -0.1941 0.114 Uiso 1 1 calc R
C48 C 0.2415(6) 0.1781(4) 0.1637(3) 0.125(2) Uani 1 1 d .
H48A H 0.2191 0.1244 0.1546 0.149 Uiso 1 1 calc R
H48B H 0.2625 0.1941 0.1297 0.149 Uiso 1 1 calc R
C49 C 0.1448(9) 0.2148(6) 0.1818(4) 0.159(3) Uani 1 1 d .
H49A H 0.1413 0.2599 0.1665 0.191 Uiso 1 1 calc R
H49B H 0.0686 0.1821 0.1657 0.191 Uiso 1 1 calc R
C50 C 0.1655(6) 0.2326(5) 0.2436(4) 0.131(3) Uani 1 1 d .
H50A H 0.1168 0.1970 0.2583 0.157 Uiso 1 1 calc R
H50B H 0.1507 0.2823 0.2577 0.157 Uiso 1 1 calc R
C51 C 0.2971(10) 0.2273(5) 0.2603(5) 0.156(3) Uani 1 1 d .
C52 C 0.4490(6) 0.1801(4) 0.2137(4) 0.134(3) Uani 1 1 d .
H52A H 0.4670 0.1523 0.2439 0.201 Uiso 1 1 calc R
H52B H 0.5089 0.2237 0.2216 0.201 Uiso 1 1 calc R
H52C H 0.4481 0.1497 0.1763 0.201 Uiso 1 1 calc R
C53 C 0.7561(4) 0.4571(4) 0.3549(2) 0.0820(16) Uani 1 1 d .
C54 C 0.7732(5) 0.5039(4) 0.3137(2) 0.0917(17) Uani 1 1 d .
H54A H 0.8522 0.5046 0.3054 0.110 Uiso 1 1 calc R
H54B H 0.7631 0.5545 0.3287 0.110 Uiso 1 1 calc R
C55 C 0.6764(5) 0.4679(4) 0.2594(2) 0.100(2) Uani 1 1 d .
H55A H 0.6100 0.4953 0.2560 0.120 Uiso 1 1 calc R
H55B H 0.7077 0.4656 0.2242 0.120 Uiso 1 1 calc R
C56 C 0.6374(5) 0.3910(4) 0.2681(2) 0.098(2) Uani 1 1 d .
H56A H 0.5512 0.3766 0.2552 0.117 Uiso 1 1 calc R
H56B H 0.6754 0.3548 0.2466 0.117 Uiso 1 1 calc R
C57 C 0.6441(6) 0.3354(4) 0.3567(3) 0.113(2) Uani 1 1 d .
H57A H 0.6935 0.2983 0.3492 0.170 Uiso 1 1 calc R
H57B H 0.5613 0.3137 0.3412 0.170 Uiso 1 1 calc R
H57C H 0.6576 0.3540 0.3983 0.170 Uiso 1 1 calc R
C58 C 0.1614(6) 0.8729(4) 0.1299(3) 0.112(2) Uani 1 1 d .
H58A H 0.0996 0.8887 0.1029 0.134 Uiso 1 1 calc R
H58B H 0.1538 0.8897 0.1699 0.134 Uiso 1 1 calc R
C59 C 0.1575(7) 0.7904(4) 0.1151(3) 0.128(3) Uani 1 1 d .
H59A H 0.1786 0.7716 0.1507 0.154 Uiso 1 1 calc R
H59B H 0.0777 0.7657 0.0938 0.154 Uiso 1 1 calc R
C60 C 0.2426(5) 0.7774(3) 0.0793(3) 0.0934(17) Uani 1 1 d .
H60A H 0.2037 0.7650 0.0378 0.112 Uiso 1 1 calc R
H60B H 0.2851 0.7377 0.0890 0.112 Uiso 1 1 calc R
C61 C 0.3265(7) 0.8518(4) 0.0951(3) 0.113(2) Uani 1 1 d .
C62 C 0.3209(9) 0.9764(4) 0.1404(4) 0.153(3) Uani 1 1 d .
H62A H 0.3446 0.9902 0.1825 0.230 Uiso 1 1 calc R
H62B H 0.2594 1.0035 0.1264 0.230 Uiso 1 1 calc R
H62C H 0.3889 0.9878 0.1240 0.230 Uiso 1 1 calc R

loop_
_atom_site_aniso_label
_atom_site_aniso_U_11
_atom_site_aniso_U_22
_atom_site_aniso_U_33
_atom_site_aniso_U_23
_atom_site_aniso_U_13
_atom_site_aniso_U_12
Cu1 0.0280(2) 0.0411(2) 0.0472(3) 0.01219(18) 0.01457(18) 0.00286(17)
Cl1 0.0314(5) 0.0616(6) 0.0606(6) 0.0244(5) 0.0120(4) 0.0080(4)
O1 0.0321(14) 0.127(3) 0.0406(15) 0.0135(16) 0.0108(12) 0.0011(15)
N1 0.0262(15) 0.0407(16) 0.0576(18) 0.0165(14) 0.0173(13) 0.0057(12)
C1 0.038(2) 0.068(2) 0.041(2) 0.0059(18) 0.0154(16) -0.0010(18)
Cu2 0.0457(4) 0.0371(3) 0.0750(5) -0.0015(3) 0.0216(3) 0.0006(3)
Cl2 0.0346(5) 0.0480(5) 0.0583(5) 0.0136(4) 0.0131(4) -0.0045(4)
O2 0.0292(13) 0.0793(18) 0.0463(14) 0.0191(13) 0.0144(11) 0.0058(12)
N2 0.053(2) 0.0384(17) 0.068(2) -0.0021(15) 0.0179(18) 0.0031(15)
C2 0.036(2) 0.071(3) 0.043(2) 0.0091(18) 0.0108(17) 0.0024(18)
Cu3 0.0696(4) 0.0782(4) 0.0539(3) 0.0091(3) 0.0242(3) 0.0110(3)
Cl3 0.0574(6) 0.0422(5) 0.0784(7) -0.0050(5) 0.0180(5) 0.0046(4)
O3 0.074(2) 0.0441(15) 0.121(3) 0.0010(16) 0.067(2) 0.0070(14)
N3 0.054(2) 0.086(3) 0.063(2) 0.015(2) 0.0242(18) 0.017(2)
C3 0.0303(19) 0.053(2) 0.050(2) 0.0144(17) 0.0139(16) 0.0038(16)
Cl4 0.0783(8) 0.0845(8) 0.0625(7) 0.0085(6) 0.0346(6) 0.0071(6)
O4 0.075(2) 0.0363(14) 0.109(2) -0.0016(15) 0.0546(18) -0.0023(13)
N4 0.048(2) 0.0528(19) 0.058(2) -0.0009(16) 0.0190(16) 0.0026(15)
C4 0.0320(19) 0.0421(18) 0.0450(19) 0.0089(15) 0.0182(15) 0.0038(15)
Cl5 0.1551(14) 0.0948(10) 0.0837(9) 0.0302(8) 0.0585(9) 0.0463(10)
O5 0.122(3) 0.0573(19) 0.076(2) 0.0136(16) 0.044(2) -0.0113(18)
N5 0.055(3) 0.134(4) 0.070(3) 0.001(3) 0.008(2) 0.021(3)
C5 0.0334(18) 0.0353(17) 0.049(2) 0.0094(15) 0.0136(15) 0.0048(14)
O6 0.100(2) 0.0660(19) 0.0588(18) 0.0131(15) 0.0259(17) 0.0033(17)
N6 0.129(5) 0.091(4) 0.109(4) 0.006(3) 0.055(3) 0.004(3)
C6 0.0303(18) 0.0424(19) 0.0452(19) 0.0078(15) 0.0110(15) 0.0026(14)
O7 0.0294(12) 0.0393(12) 0.0521(14) 0.0185(11) 0.0153(10) 0.0047(10)
N7 0.120(5) 0.113(4) 0.121(5) 0.022(3) 0.044(4) 0.037(4)
C7 0.0318(18) 0.0397(18) 0.047(2) 0.0066(15) 0.0116(15) 0.0021(15)
O8 0.0536(17) 0.0420(14) 0.0746(19) -0.0036(13) 0.0172(15) 0.0042(12)
C8 0.041(2) 0.043(2) 0.057(2) 0.0034(17) 0.0175(18) 0.0002(16)
O9 0.0536(17) 0.082(2) 0.0564(16) 0.0047(15) 0.0217(13) 0.0088(15)
C9 0.052(2) 0.047(2) 0.070(3) 0.0060(19) 0.030(2) 0.0030(18)
O10 0.0370(14) 0.0498(14) 0.0555(15) 0.0090(12) 0.0194(12) 0.0027(11)
C10 0.055(2) 0.037(2) 0.080(3) 0.0045(19) 0.027(2) 0.0035(18)
O11 0.094(3) 0.185(5) 0.208(6) -0.089(4) 0.085(4) -0.047(3)
C11 0.041(2) 0.0396(19) 0.067(2) 0.0051(17) 0.0233(18) -0.0043(16)
O12 0.079(2) 0.120(3) 0.059(2) 0.0020(19) 0.0101(17) 0.010(2)
C12 0.0321(19) 0.046(2) 0.048(2) 0.0015(16) 0.0114(16) 0.0033(15)
O13 0.178(6) 0.238(8) 0.107(4) -0.007(4) 0.007(4) 0.063(5)
C13 0.0293(18) 0.046(2) 0.057(2) 0.0000(17) 0.0140(16) -0.0016(15)
C14 0.0304(18) 0.047(2) 0.056(2) 0.0062(17) 0.0221(16) 0.0031(15)
C15 0.050(2) 0.048(2) 0.063(3) 0.0007(18) 0.0252(19) 0.0003(18)
C16 0.068(3) 0.051(2) 0.063(3) 0.011(2) 0.030(2) 0.004(2)
C17 0.057(3) 0.059(3) 0.061(3) 0.009(2) 0.027(2) 0.006(2)
C18 0.042(2) 0.050(2) 0.054(2) 0.0037(18) 0.0164(18) 0.0025(17)
C19 0.0270(18) 0.049(2) 0.057(2) 0.0089(17) 0.0195(16) 0.0071(15)
C20 0.0309(18) 0.0441(19) 0.0473(19) 0.0006(16) 0.0140(15) 0.0056(15)
C21 0.0339(19) 0.0414(19) 0.052(2) 0.0079(16) 0.0186(16) 0.0036(15)
C22 0.0290(18) 0.057(2) 0.046(2) 0.0157(17) 0.0172(15) 0.0038(16)
C23 0.0228(17) 0.053(2) 0.057(2) 0.0188(18) 0.0142(16) 0.0045(15)
C24 0.042(2) 0.056(2) 0.067(2) 0.033(2) 0.0178(19) 0.0091(18)
C25 0.041(2) 0.054(2) 0.101(3) 0.038(2) 0.031(2) 0.0134(18)
C26 0.043(2) 0.043(2) 0.090(3) 0.011(2) 0.020(2) 0.0080(17)
C27 0.0311(19) 0.050(2) 0.060(2) 0.0094(18) 0.0181(17) 0.0045(16)
C28 0.071(3) 0.040(2) 0.079(3) -0.004(2) 0.034(2) -0.005(2)
C29 0.053(3) 0.041(2) 0.072(3) -0.0016(19) 0.025(2) 0.0033(18)
C30 0.062(3) 0.062(3) 0.090(4) -0.008(3) 0.013(3) 0.009(2)
C31 0.096(4) 0.092(4) 0.070(3) -0.005(3) 0.005(3) 0.035(3)
C32 0.085(4) 0.073(3) 0.074(3) 0.003(3) 0.026(3) 0.017(3)
C33 0.084(3) 0.051(2) 0.073(3) 0.005(2) 0.042(3) 0.010(2)
C34 0.074(3) 0.070(3) 0.054(2) 0.008(2) 0.022(2) -0.002(2)
C35 0.073(3) 0.086(3) 0.059(3) 0.022(2) 0.029(2) 0.026(3)
C36 0.101(4) 0.092(4) 0.071(3) 0.010(3) 0.029(3) 0.037(3)
C37 0.081(4) 0.151(6) 0.094(4) 0.040(4) 0.046(3) 0.058(4)
C38 0.062(3) 0.153(6) 0.084(4) 0.022(4) 0.026(3) 0.034(4)
C39 0.060(3) 0.143(5) 0.061(3) 0.010(3) 0.013(2) 0.025(3)
C40 0.054(3) 0.231(8) 0.046(3) 0.028(4) 0.009(2) -0.003(4)
C41 0.120(5) 0.053(3) 0.187(6) 0.003(3) 0.125(5) 0.011(3)
C42 0.188(7) 0.058(3) 0.084(4) 0.005(3) 0.063(4) -0.021(4)
C43 0.036(2) 0.0343(18) 0.054(2) 0.0121(16) 0.0148(17) 0.0026(14)
C44 0.041(2) 0.065(3) 0.064(3) 0.012(2) 0.0071(19) 0.0085(19)
C45 0.042(3) 0.062(3) 0.157(5) 0.012(3) 0.040(3) 0.013(2)
C46 0.078(3) 0.051(2) 0.097(4) 0.008(2) 0.054(3) 0.010(2)
C47 0.073(3) 0.078(3) 0.058(3) -0.013(2) 0.001(2) 0.000(3)
C48 0.107(5) 0.126(6) 0.119(6) 0.009(5) -0.004(5) 0.005(5)
C49 0.186(9) 0.172(9) 0.130(7) 0.022(6) 0.038(6) 0.087(7)
C50 0.088(5) 0.153(7) 0.162(7) 0.018(5) 0.044(5) 0.053(5)
C51 0.181(9) 0.172(9) 0.130(7) 0.010(6) 0.052(7) 0.087(7)
C52 0.102(5) 0.138(6) 0.184(8) 0.044(6) 0.052(5) 0.053(5)
C53 0.053(3) 0.133(5) 0.061(3) 0.007(3) 0.017(2) 0.033(3)
C54 0.068(3) 0.147(5) 0.070(3) 0.030(3) 0.019(3) 0.036(3)
C55 0.057(3) 0.167(7) 0.071(3) 0.018(4) 0.012(3) 0.021(4)
C56 0.058(3) 0.159(6) 0.069(3) 0.003(4) 0.007(3) 0.037(4)
C57 0.089(4) 0.126(6) 0.114(5) 0.027(4) 0.008(4) 0.001(4)
C58 0.105(5) 0.116(5) 0.128(5) 0.025(4) 0.058(4) 0.018(4)
C59 0.120(6) 0.132(6) 0.126(6) 0.035(5) 0.033(5) -0.028(5)
C60 0.091(4) 0.072(3) 0.106(4) 0.009(3) 0.015(3) 0.000(3)
C61 0.108(5) 0.102(5) 0.112(5) -0.022(4) 0.030(4) 0.012(4)
C62 0.235(10) 0.068(4) 0.147(7) -0.007(4) 0.070(6) -0.011(5)

loop_
_atom_type_symbol
_atom_type_description
_atom_type_scat_dispersion_real
_atom_type_scat_dispersion_imag
_atom_type_scat_source
C C 0.0033 0.0016 'International Tables Vol C Tables 4.2.6.8 and 6.1.1.4'
H H 0.0000 0.0000 'International Tables Vol C Tables 4.2.6.8 and 6.1.1.4'
N N 0.0061 0.0033 'International Tables Vol C Tables 4.2.6.8 and 6.1.1.4'
O O 0.0106 0.0060 'International Tables Vol C Tables 4.2.6.8 and 6.1.1.4'
Cl Cl 0.1484 0.1585 'International Tables Vol C Tables 4.2.6.8 and 6.1.1.4'
Cu Cu 0.3201 1.2651 'International Tables Vol C Tables 4.2.6.8 and 6.1.1.4'

loop_
_geom_angle_atom_site_label_1
_geom_angle_atom_site_label_2
_geom_angle_atom_site_label_3
_geom_angle
_geom_angle_site_symmetry_1
_geom_angle_site_symmetry_3
O7 Cu1 O7 70.48(10) . 2_665
O7 Cu1 Cl2 162.17(7) . .
O7 Cu1 Cl2 93.05(7) 2_665 .
O7 Cu1 Cl1 93.29(7) . .
O7 Cu1 Cl1 156.45(7) 2_665 .
Cl2 Cu1 Cl1 100.16(4) . .
O7 Cu1 O10 86.05(9) . .
O7 Cu1 O10 91.29(9) 2_665 .
Cl2 Cu1 O10 101.57(7) . .
Cl1 Cu1 O10 104.87(7) . .
C2 O1 C40 116.0(3) . .
C27 N1 C23 124.4(3) . .
C27 N1 O7 118.8(3) . .
C23 N1 O7 116.8(3) . .
C2 C1 C21 122.2(3) . .
O8 Cu2 O8 180.0 2_455 .
O8 Cu2 Cl3 93.74(8) 2_455 2_455
O8 Cu2 Cl3 86.26(8) . 2_455
O8 Cu2 Cl3 86.26(8) 2_455 .
O8 Cu2 Cl3 93.74(8) . .
Cl3 Cu2 Cl3 180.0 2_455 .
C3 O2 C22 117.4(3) . .
C33 N2 C29 122.8(4) . .
C33 N2 O8 119.5(4) . .
C29 N2 O8 117.6(3) . .
C1 C2 O1 125.9(3) . .
C1 C2 C3 118.7(3) . .
O1 C2 C3 115.4(3) . .
O9 Cu3 O9 69.98(14) 2_566 .
O9 Cu3 Cl4 160.00(10) 2_566 .
O9 Cu3 Cl4 92.93(9) . .
O9 Cu3 Cl5 93.94(10) 2_566 .
O9 Cu3 Cl5 161.28(9) . .
Cl4 Cu3 Cl5 100.78(5) . .
O9 Cu3 O12 86.84(12) 2_566 1_455
O9 Cu3 O12 87.94(13) . 1_455
Cl4 Cu3 O12 103.34(9) . 1_455
Cl5 Cu3 O12 101.06(12) . 1_455
C9 O3 C41 115.0(3) . .
C39 N3 C35 123.1(4) . .
C39 N3 O9 119.0(4) . .
C35 N3 O9 117.9(4) . .
C4 C3 O2 125.6(3) . .
C4 C3 C2 119.9(3) . .
O2 C3 C2 114.5(3) . .
C10 O4 C28 116.9(3) . .
C43 N4 C46 115.5(3) . .
C43 N4 C47 122.8(3) . .
C46 N4 C47 121.2(4) . .
C3 C4 C5 121.4(3) . .
C16 O5 C42 118.1(4) . .
C53 N5 C56 113.1(6) . .
C53 N5 C57 123.5(5) . .
C56 N5 C57 122.3(5) . .
C21 C5 C4 118.6(3) . .
C21 C5 C6 123.8(3) . .
C4 C5 C6 117.6(3) . .
C17 O6 C34 117.4(3) . .
C61 N6 C58 117.6(6) . .
C61 N6 C62 123.9(6) . .
C58 N6 C62 117.9(6) . .
C5 C6 C7 111.9(3) . .
N1 O7 Cu1 123.41(17) . .
N1 O7 Cu1 125.08(17) . 2_665
Cu1 O7 Cu1 109.52(10) . 2_665
C51 N7 C48 112.9(7) . .
C51 N7 C52 123.7(7) . .
C48 N7 C52 121.0(7) . .
C8 C7 C12 119.4(3) . .
C8 C7 C6 116.0(3) . .
C12 C7 C6 124.5(3) . .
N2 O8 Cu2 121.9(2) . .
C7 C8 C9 122.1(3) . .
N3 O9 Cu3 121.4(2) . 2_566
N3 O9 Cu3 125.6(2) . .
Cu3 O9 Cu3 110.01(14) 2_566 .
O3 C9 C10 116.9(3) . .
O3 C9 C8 124.7(3) . .
C10 C9 C8 118.3(3) . .
C43 O10 Cu1 128.4(2) . .
C11 C10 O4 125.4(3) . .
C11 C10 C9 120.5(3) . .
O4 C10 C9 114.1(3) . .
C10 C11 C12 121.0(3) . .
C53 O12 Cu3 125.7(4) . 1_655
C7 C12 C11 118.6(3) . .
C7 C12 C13 123.2(3) . .
C11 C12 C13 118.2(3) . .
C14 C13 C12 114.3(3) . .
C15 C14 C19 118.5(3) . .
C15 C14 C13 117.7(3) . .
C19 C14 C13 123.7(3) . .
C14 C15 C16 121.8(4) . .
C17 C16 C15 119.1(4) . .
C17 C16 O5 116.4(4) . .
C15 C16 O5 124.3(4) . .
C18 C17 C16 119.8(4) . .
C18 C17 O6 124.2(4) . .
C16 C17 O6 115.9(4) . .
C17 C18 C19 122.2(4) . .
C18 C19 C14 118.6(3) . .
C18 C19 C20 117.9(3) . .
C14 C19 C20 123.5(3) . .
C19 C20 C21 115.1(3) . .
C5 C21 C1 119.2(3) . .
C5 C21 C20 122.9(3) . .
C1 C21 C20 117.9(3) . .
O2 C22 C23 111.3(3) . .
N1 C23 C24 117.1(3) . .
N1 C23 C22 116.6(3) . .
C24 C23 C22 126.3(3) . .
C25 C24 C23 120.3(4) . .
C24 C25 C26 120.4(4) . .
C25 C26 C27 119.1(4) . .
N1 C27 C26 118.6(4) . .
O4 C28 C29 112.0(4) . .
N2 C29 C30 117.9(4) . .
N2 C29 C28 116.2(4) . .
C30 C29 C28 125.9(4) . .
C29 C30 C31 120.1(5) . .
C32 C31 C30 120.0(5) . .
C31 C32 C33 120.0(5) . .
N2 C33 C32 119.1(5) . .
O6 C34 C35 110.6(4) . .
N3 C35 C36 117.8(5) . .
N3 C35 C34 115.1(4) . .
C36 C35 C34 127.1(5) . .
C35 C36 C37 120.1(5) . .
C38 C37 C36 120.0(5) . .
C39 C38 C37 119.3(6) . .
N3 C39 C38 119.8(6) . .
O10 C43 N4 124.2(3) . .
O10 C43 C44 125.9(3) . .
N4 C43 C44 109.9(3) . .
C43 C44 C45 106.1(3) . .
C44 C45 C46 104.1(3) . .
N4 C46 C45 102.8(4) . .
N7 C48 C49 102.2(7) . .
C50 C49 C48 110.1(7) . .
C49 C50 C51 100.7(7) . .
O13 C51 N7 126.8(9) . .
O13 C51 C50 123.7(8) . .
N7 C51 C50 109.3(8) . .
O12 C53 N5 124.3(6) . .
O12 C53 C54 125.4(6) . .
N5 C53 C54 110.2(5) . .
C53 C54 C55 103.5(5) . .
C56 C55 C54 104.7(5) . .
N5 C56 C55 104.2(5) . .
N6 C58 C59 100.6(5) . .
C60 C59 C58 106.7(5) . .
C59 C60 C61 102.8(5) . .
O11 C61 N6 125.6(7) . .
O11 C61 C60 127.4(6) . .
N6 C61 C60 106.7(6) . .

loop_
_geom_bond_atom_site_label_1
_geom_bond_atom_site_label_2
_geom_bond_distance
_geom_bond_site_symmetry_2
Cu1 O7 2.002(2) .
Cu1 O7 2.046(2) 2_665
Cu1 Cl2 2.2175(9) .
Cu1 Cl1 2.2200(10) .
Cu1 O10 2.336(2) .
O1 C2 1.391(4) .
O1 C40 1.425(5) .
N1 C27 1.331(5) .
N1 C23 1.365(4) .
N1 O7 1.366(3) .
C1 C2 1.376(5) .
C1 C21 1.397(5) .
Cu2 O8 1.962(3) 2_455
Cu2 O8 1.962(3) .
Cu2 Cl3 2.2524(10) 2_455
Cu2 Cl3 2.2524(10) .
O2 C3 1.395(4) .
O2 C22 1.429(4) .
N2 C33 1.350(5) .
N2 C29 1.351(5) .
N2 O8 1.354(4) .
C2 C3 1.414(5) .
Cu3 O9 2.000(3) 2_566
Cu3 O9 2.033(3) .
Cu3 Cl4 2.2173(12) .
Cu3 Cl5 2.2199(16) .
Cu3 O12 2.310(4) 1_455
O3 C9 1.373(5) .
O3 C41 1.464(5) .
N3 C39 1.334(6) .
N3 C35 1.361(6) .
N3 O9 1.385(4) .
C3 C4 1.366(5) .
O4 C10 1.400(4) .
O4 C28 1.412(5) .
N4 C43 1.338(5) .
N4 C46 1.444(5) .
N4 C47 1.459(5) .
C4 C5 1.418(5) .
O5 C16 1.403(5) .
O5 C42 1.403(6) .
N5 C53 1.367(7) .
N5 C56 1.413(6) .
N5 C57 1.492(8) .
C5 C21 1.395(5) .
C5 C6 1.509(5) .
O6 C17 1.396(5) .
O6 C34 1.429(5) .
N6 C61 1.281(8) .
N6 C58 1.428(8) .
N6 C62 1.466(8) .
C6 C7 1.528(5) .
O7 Cu1 2.046(2) 2_665
N7 C51 1.339(10) .
N7 C48 1.405(8) .
N7 C52 1.463(8) .
C7 C8 1.382(5) .
C7 C12 1.407(5) .
C8 C9 1.405(5) .
O9 Cu3 2.000(3) 2_566
C9 C10 1.402(5) .
O10 C43 1.251(4) .
C10 C11 1.378(5) .
O11 C61 1.231(8) .
C11 C12 1.423(5) .
O12 C53 1.253(6) .
O12 Cu3 2.310(4) 1_655
C12 C13 1.538(5) .
O13 C51 1.249(10) .
C13 C14 1.506(5) .
C14 C15 1.392(5) .
C14 C19 1.412(5) .
C15 C16 1.398(6) .
C16 C17 1.383(6) .
C17 C18 1.370(5) .
C18 C19 1.397(5) .
C19 C20 1.527(5) .
C20 C21 1.529(5) .
C22 C23 1.502(5) .
C23 C24 1.396(5) .
C24 C25 1.375(6) .
C25 C26 1.378(6) .
C26 C27 1.406(5) .
C28 C29 1.520(6) .
C29 C30 1.376(6) .
C30 C31 1.381(8) .
C31 C32 1.355(8) .
C32 C33 1.366(7) .
C34 C35 1.506(6) .
C35 C36 1.370(7) .
C36 C37 1.386(8) .
C37 C38 1.369(9) .
C38 C39 1.366(8) .
C43 C44 1.483(5) .
C44 C45 1.537(7) .
C45 C46 1.596(7) .
C48 C49 1.502(10) .
C49 C50 1.437(10) .
C50 C51 1.544(11) .
C53 C54 1.475(8) .
C54 C55 1.544(7) .
C55 C56 1.533(9) .
C58 C59 1.528(10) .
C59 C60 1.465(9) .
C60 C61 1.554(9) .

loop_
_platon_squeeze_void_nr
_platon_squeeze_void_average_x
_platon_squeeze_void_average_y
_platon_squeeze_void_average_z
_platon_squeeze_void_volume
_platon_squeeze_void_count_electrons
_platon_squeeze_void_content
1 0.058 0.000 0.500 2131 233 ' '
